data_4306214
loop_
_publ_author_name
'Victor I. Ovcharenko'
'Galina V. Romanenko'
'Ksenia Yu. Maryunina'
'Artem S. Bogomyakov'
'Elena V. Gorelik'

_publ_section_title
;
Thermally Induced Magnetic Anomalies in Solvates of the
Bis(hexafluoroacetylacetonate)copper(II) Complex with Pyrazolyl-Substituted
Nitronyl Nitroxide
;
_journal_name_full 'Inorganic Chemistry'
_journal_page_first 9537
_journal_page_last 9552
_journal_paper_doi 10.1021/ic8011074
_journal_volume 47
_journal_year 2008
_chemical_formula_sum 'C24 H25 Cu F12 N4 O6'
_chemical_formula_weight 757.02
_chemical_name_systematic
; 
 catena-(bis(m2-4,4,5,5-Tetramethyl-2-
 (1-butylpyrazole-4-yl)-4,5-dihydro-1H-
 imidazol-3-oxide-1-oxyl)-tetrakis(1,
 1,1,5,5,5-hexafluoropentan-2,4-
 dionato)-di-copper(ii))
;
_space_group_IT_number 2
_symmetry_cell_setting triclinic
_symmetry_space_group_name_Hall '-P 1'
_symmetry_space_group_name_H-M 'P -1'
_atom_sites_solution_hydrogens geom
_atom_sites_solution_primary direct
_atom_sites_solution_secondary difmap
_audit_creation_method SHELXL-97
_cell_angle_alpha 109.283(9)
_cell_angle_beta 91.869(10)
_cell_angle_gamma 107.739(9)
_cell_formula_units_Z 2
_cell_length_a 9.307(4)
_cell_length_b 13.308(6)
_cell_length_c 14.627(7)
_cell_measurement_reflns_used 889
_cell_measurement_temperature 84(2)
_cell_measurement_theta_max 20.51
_cell_measurement_theta_min 2.38
_cell_volume 1610.7(13)
_computing_cell_refinement 'Bruker SMART'
_computing_data_collection 'Bruker SMART'
_computing_data_reduction 'Bruker SAINT'
_computing_molecular_graphics 'Bruker SHELXTL'
_computing_publication_material 'Bruker SHELXTL'
_computing_structure_refinement 'SHELXL-97 (Sheldrick, 1997)'
_computing_structure_solution 'SHELXS-97 (Sheldrick, 1990)'
_diffrn_ambient_temperature 84(2)
_diffrn_measured_fraction_theta_full 0.981
_diffrn_measured_fraction_theta_max 0.981
_diffrn_measurement_device_type 'CCD area detector'
_diffrn_measurement_method 'phi and omega scans'
_diffrn_radiation_monochromator graphite
_diffrn_radiation_source 'fine-focus sealed tube'
_diffrn_radiation_type MoK\a
_diffrn_radiation_wavelength 0.71073
_diffrn_reflns_av_R_equivalents 0.1319
_diffrn_reflns_av_sigmaI/netI 0.2605
_diffrn_reflns_limit_h_max 10
_diffrn_reflns_limit_h_min -11
_diffrn_reflns_limit_k_max 15
_diffrn_reflns_limit_k_min -16
_diffrn_reflns_limit_l_max 18
_diffrn_reflns_limit_l_min -10
_diffrn_reflns_number 9462
_diffrn_reflns_theta_full 26.48
_diffrn_reflns_theta_max 26.48
_diffrn_reflns_theta_min 1.49
_exptl_absorpt_coefficient_mu 0.790
_exptl_absorpt_correction_type none
_exptl_crystal_density_diffrn 1.561
_exptl_crystal_density_method 'not measured'
_exptl_crystal_F_000 764
_refine_diff_density_max 0.858
_refine_diff_density_min -0.893
_refine_diff_density_rms 0.233
_refine_ls_extinction_coef 0.029(2)
_refine_ls_extinction_expression Fc^*^=kFc[1+0.001xFc^2^\l^3^/sin(2\q)]^-1/4^
_refine_ls_extinction_method SHELXL
_refine_ls_goodness_of_fit_ref 0.886
_refine_ls_hydrogen_treatment constr
_refine_ls_matrix_type full
_refine_ls_number_parameters 479
_refine_ls_number_reflns 6542
_refine_ls_number_restraints 0
_refine_ls_restrained_S_all 0.886
_refine_ls_R_factor_all 0.1604
_refine_ls_R_factor_gt 0.0756
_refine_ls_shift/su_max 1.499
_refine_ls_shift/su_mean 0.015
_refine_ls_structure_factor_coef Fsqd
_refine_ls_weighting_details 'calc w=1/[\s^2^(Fo^2^)+(0.0918P)^2^+0.0000P] where P=(Fo^2^+2Fc^2^)/3'
_refine_ls_weighting_scheme calc
_refine_ls_wR_factor_gt 0.1662
_refine_ls_wR_factor_ref 0.2296
_reflns_number_gt 2958
_reflns_number_total 6542
_reflns_threshold_expression >2sigma(I)
_cod_data_source_file ic8011074_si_001_14.cif
_cod_data_source_block Butyl084
_cod_depositor_comments
;
The following automatic conversions were performed:
'_symmetry_cell_setting' value 'Triclinic' changed to 'triclinic'
according to '/home/saulius/struct/CIF-dictionaries/cif_core.dic'
dictionary named 'cif_core.dic' version 2.4.1 from 2010-06-29.

Automatic conversion script
Id: cif_fix_enum 1527 2010-12-29 10:47:43Z saulius 
;
_cod_database_code 4306214

loop_
_symmetry_equiv_pos_as_xyz
'x, y, z'
'-x, -y, -z'

loop_
_atom_site_label
_atom_site_type_symbol
_atom_site_fract_x
_atom_site_fract_y
_atom_site_fract_z
_atom_site_U_iso_or_equiv
_atom_site_adp_type
_atom_site_occupancy
_atom_site_symmetry_multiplicity
_atom_site_calc_flag
_atom_site_refinement_flags
_atom_site_disorder_assembly
_atom_site_disorder_group
Cu1 Cu 0.0000 0.0000 0.0000 0.0164(4) Uani 1 2 d S . .
O1 O -0.1652(6) -0.1256(4) 0.0151(4) 0.0215(13) Uani 1 1 d . . .
C1 C -0.4088(11) -0.2332(8) 0.0306(8) 0.039(3) Uani 1 1 d . . .
F1 F -0.353(4) -0.284(3) 0.080(3) 0.033(7) Uani 0.50 1 d P . .
F2 F -0.529(4) -0.206(2) 0.074(2) 0.054(7) Uani 0.50 1 d P . .
F3 F -0.435(4) -0.3015(19) -0.067(3) 0.025(7) Uani 0.50 1 d P . .
F1A F -0.364(5) -0.276(4) 0.093(3) 0.083(13) Uani 0.50 1 d P . .
F2A F -0.553(4) -0.235(2) 0.050(2) 0.047(6) Uani 0.50 1 d P . .
F3A F -0.451(4) -0.302(3) -0.053(3) 0.040(9) Uani 0.50 1 d P . .
C2 C -0.2887(9) -0.1178(7) 0.0421(6) 0.0248(19) Uani 1 1 d . . .
C3 C -0.3291(9) -0.0188(7) 0.0808(6) 0.026(2) Uani 1 1 d . . .
H3A H -0.4294 -0.0253 0.0957 0.031 Uiso 1 1 calc R . .
C4 C -0.2233(9) 0.0879(6) 0.0973(6) 0.0217(18) Uani 1 1 d . . .
C5 C -0.2688(9) 0.1923(7) 0.1551(7) 0.032(2) Uani 1 1 d . . .
F4 F -0.4196(5) 0.1684(4) 0.1498(4) 0.0359(13) Uani 1 1 d . . .
F5 F -0.2078(6) 0.2324(5) 0.2474(4) 0.0568(18) Uani 1 1 d . . .
F6 F -0.2166(6) 0.2748(4) 0.1197(5) 0.0616(19) Uani 1 1 d . . .
O2 O -0.0899(6) 0.1138(4) 0.0761(4) 0.0185(12) Uani 1 1 d . . .
Cu2 Cu 0.0000 0.5000 0.5000 0.0183(4) Uani 1 2 d S . .
O3 O -0.1714(5) 0.3702(4) 0.5048(4) 0.0263(14) Uani 1 1 d . . .
C6 C -0.4184(9) 0.2499(7) 0.4947(7) 0.025(2) Uani 1 1 d . . .
F7 F -0.562(3) 0.2115(16) 0.451(2) 0.016(4) Uani 0.50 1 d P . .
F8 F -0.383(4) 0.155(3) 0.454(2) 0.012(4) Uani 0.50 1 d P . .
F9 F -0.408(4) 0.257(3) 0.5682(16) 0.034(7) Uani 0.50 1 d P . .
F7A F -0.568(4) 0.2429(17) 0.466(3) 0.026(5) Uani 0.50 1 d P . .
F8A F -0.387(5) 0.143(4) 0.430(2) 0.049(10) Uani 0.50 1 d P . .
F9A F -0.406(4) 0.272(3) 0.5984(16) 0.019(4) Uani 0.50 1 d P . .
C7 C -0.3091(8) 0.3481(6) 0.4707(6) 0.0233(19) Uani 1 1 d . . .
C8 C -0.3661(9) 0.3964(6) 0.4122(6) 0.027(2) Uani 1 1 d . . .
H8A H -0.4732 0.3746 0.3945 0.032 Uiso 1 1 calc R . .
C9 C -0.2676(8) 0.4766(6) 0.3794(6) 0.0228(19) Uani 1 1 d . . .
C10 C -0.3373(10) 0.5228(7) 0.3109(7) 0.028(2) Uani 1 1 d . . .
F10 F -0.2747(7) 0.5131(5) 0.2312(4) 0.0596(17) Uani 1 1 d . . .
F11 F -0.3108(6) 0.6346(4) 0.3581(4) 0.0490(15) Uani 1 1 d . . .
F12 F -0.4862(6) 0.4738(5) 0.2858(5) 0.073(2) Uani 1 1 d . . .
O4 O -0.1222(5) 0.5208(4) 0.3978(4) 0.0216(13) Uani 1 1 d . . .
O01 O 0.1748(6) 0.0372(4) 0.1326(4) 0.0198(12) Uani 1 1 d . . .
N1 N 0.1490(7) 0.0178(5) 0.2147(5) 0.0175(15) Uani 1 1 d . . .
C01 C 0.1649(9) -0.0865(6) 0.2282(6) 0.026(2) Uani 1 1 d . . .
C02 C 0.3380(6) -0.0664(4) 0.2432(4) 0.024(2) Uani 1 1 d . . .
H02A H 0.3875 0.0008 0.3017 0.037 Uiso 1 1 calc R . .
H02B H 0.3815 -0.0549 0.1858 0.037 Uiso 1 1 calc R . .
H02C H 0.3547 -0.1322 0.2517 0.037 Uiso 1 1 calc R . .
C03 C 0.0863(6) -0.1923(4) 0.1366(4) 0.0242(19) Uani 1 1 d R . .
H03A H -0.0212 -0.2047 0.1276 0.036 Uiso 1 1 d R . .
H03B H 0.1285 -0.1811 0.0803 0.036 Uiso 1 1 d R . .
H03C H 0.1027 -0.2568 0.1447 0.036 Uiso 1 1 d R . .
C04 C 0.0870(9) -0.0852(6) 0.3184(6) 0.0221(18) Uani 1 1 d . . .
C05 C 0.1568(9) -0.1238(7) 0.3913(7) 0.034(2) Uani 1 1 d . . .
H05A H 0.1405 -0.2048 0.3615 0.051 Uiso 1 1 calc R . .
H05B H 0.1082 -0.1095 0.4505 0.051 Uiso 1 1 calc R . .
H05C H 0.2665 -0.0818 0.4085 0.051 Uiso 1 1 calc R . .
C06 C -0.0891(8) -0.1395(7) 0.2994(7) 0.033(2) Uani 1 1 d . . .
H06A H -0.1173 -0.2216 0.2674 0.050 Uiso 1 1 calc R . .
H06B H -0.1324 -0.1090 0.2570 0.050 Uiso 1 1 calc R . .
H06C H -0.1290 -0.1222 0.3619 0.050 Uiso 1 1 calc R . .
N2 N 0.1158(7) 0.0441(5) 0.3693(5) 0.0190(15) Uani 1 1 d . . .
O02 O 0.1050(6) 0.0920(4) 0.4568(4) 0.0267(14) Uani 1 1 d . . .
C07 C 0.1349(8) 0.0915(6) 0.2970(6) 0.0191(18) Uani 1 1 d . . .
C08 C 0.1356(8) 0.2078(6) 0.3170(6) 0.0173(17) Uani 1 1 d . . .
C09 C 0.1001(8) 0.2779(6) 0.3969(6) 0.0194(18) Uani 1 1 d . . .
H09A H 0.0765 0.2611 0.4540 0.023 Uiso 1 1 calc R . .
N3 N 0.1027(7) 0.3742(5) 0.3848(5) 0.0205(15) Uani 1 1 d . . .
N4 N 0.1408(7) 0.3639(5) 0.2943(5) 0.0198(15) Uani 1 1 d . . .
C041 C 0.1485(9) 0.4561(6) 0.2581(6) 0.0221(18) Uani 1 1 d . . .
H04A H 0.2296 0.5255 0.3011 0.026 Uiso 1 1 calc R . .
H04B H 0.0505 0.4709 0.2625 0.026 Uiso 1 1 calc R . .
C042 C 0.1806(9) 0.4309(6) 0.1523(6) 0.0193(18) Uani 1 1 d . . .
H04C H 0.1009 0.3609 0.1088 0.023 Uiso 1 1 calc R . .
H04D H 0.2802 0.4186 0.1475 0.023 Uiso 1 1 calc R . .
C043 C 0.1831(10) 0.5290(6) 0.1184(6) 0.029(2) Uani 1 1 d . . .
H04E H 0.0822 0.5393 0.1217 0.035 Uiso 1 1 calc R . .
H04F H 0.2599 0.5993 0.1640 0.035 Uiso 1 1 calc R . .
C044 C 0.2202(10) 0.5104(7) 0.0148(6) 0.034(2) Uani 1 1 d . . .
H04G H 0.2201 0.5754 -0.0027 0.052 Uiso 1 1 calc R . .
H04J H 0.1432 0.4419 -0.0310 0.052 Uiso 1 1 calc R . .
H04H H 0.3210 0.5019 0.0113 0.052 Uiso 1 1 calc R . .
C010 C 0.1625(8) 0.2644(6) 0.2481(6) 0.0217(18) Uani 1 1 d . . .
H01B H 0.1894 0.2381 0.1846 0.026 Uiso 1 1 calc R . .

loop_
_atom_site_aniso_label
_atom_site_aniso_U_11
_atom_site_aniso_U_22
_atom_site_aniso_U_33
_atom_site_aniso_U_23
_atom_site_aniso_U_13
_atom_site_aniso_U_12
Cu1 0.0178(7) 0.0141(7) 0.0181(8) 0.0052(6) 0.0072(6) 0.0064(6)
O1 0.021(3) 0.023(3) 0.022(3) 0.011(3) 0.005(2) 0.007(2)
C1 0.041(6) 0.038(6) 0.026(6) -0.003(5) 0.015(5) 0.010(5)
F1 0.041(12) 0.023(11) 0.025(10) 0.012(8) 0.021(10) -0.009(9)
F2 0.031(10) 0.000(11) 0.059(17) -0.051(8) 0.033(10) -0.028(8)
F3 0.033(12) 0.000(8) 0.032(13) -0.011(7) 0.024(8) 0.009(7)
F1A 0.09(2) 0.06(2) 0.10(3) 0.05(2) -0.017(18) 0.002(16)
F2A 0.032(12) 0.000(11) 0.048(15) -0.050(8) 0.026(9) -0.018(9)
F3A 0.018(10) 0.061(16) 0.032(15) 0.014(11) 0.001(12) 0.002(9)
C2 0.022(5) 0.023(5) 0.023(5) 0.007(4) 0.000(4) -0.001(4)
C3 0.021(4) 0.027(5) 0.024(5) -0.001(4) 0.016(4) 0.008(4)
C4 0.021(4) 0.024(5) 0.017(5) 0.003(4) 0.006(4) 0.008(4)
C5 0.020(5) 0.022(5) 0.041(6) -0.006(4) 0.008(4) 0.006(4)
F4 0.021(3) 0.030(3) 0.045(3) -0.003(2) 0.011(2) 0.010(2)
F5 0.039(3) 0.058(4) 0.040(4) -0.032(3) -0.001(3) 0.027(3)
F6 0.048(3) 0.023(3) 0.121(6) 0.025(3) 0.040(4) 0.020(3)
O2 0.020(3) 0.017(3) 0.016(3) -0.001(2) 0.006(2) 0.009(2)
Cu2 0.0141(7) 0.0169(8) 0.0225(9) 0.0052(6) -0.0001(6) 0.0056(6)
O3 0.016(3) 0.018(3) 0.040(4) 0.012(3) -0.007(3) -0.002(2)
C6 0.016(5) 0.026(5) 0.029(6) 0.002(4) 0.001(4) 0.010(4)
F7 0.004(6) 0.000(10) 0.029(9) -0.013(9) 0.001(5) 0.002(7)
F8 0.028(8) 0.000(6) 0.000(8) -0.011(6) -0.002(6) 0.005(5)
F9 0.049(9) 0.049(15) 0.000(14) 0.001(12) 0.001(12) 0.018(9)
F7A 0.033(8) 0.003(10) 0.040(14) -0.004(10) 0.007(7) 0.016(8)
F8A 0.057(12) 0.031(15) 0.04(2) 0.005(15) 0.003(15) 0.007(10)
F9A 0.025(7) 0.013(7) 0.000(12) -0.011(8) 0.001(9) -0.006(5)
C7 0.018(4) 0.015(4) 0.029(5) 0.001(4) -0.003(4) 0.003(3)
C8 0.021(4) 0.018(4) 0.035(5) 0.002(4) -0.008(4) 0.008(3)
C9 0.019(4) 0.014(4) 0.032(5) 0.003(4) -0.004(4) 0.008(3)
C10 0.031(5) 0.026(5) 0.030(6) 0.011(4) 0.002(4) 0.012(4)
F10 0.084(4) 0.093(5) 0.027(3) 0.031(3) 0.014(3) 0.054(4)
F11 0.061(4) 0.036(3) 0.057(4) 0.020(3) -0.008(3) 0.023(3)
F12 0.025(3) 0.079(4) 0.121(6) 0.073(4) -0.030(3) -0.009(3)
O4 0.018(3) 0.020(3) 0.020(3) 0.004(2) -0.005(2) 0.002(2)
O01 0.029(3) 0.012(3) 0.018(3) 0.005(2) 0.007(2) 0.005(2)
N1 0.026(4) 0.012(3) 0.018(4) 0.003(3) 0.015(3) 0.011(3)
C01 0.035(5) 0.008(4) 0.038(6) 0.014(4) 0.006(4) 0.006(3)
C02 0.032(5) 0.012(4) 0.031(5) 0.002(4) 0.016(4) 0.015(4)
C03 0.042(5) 0.016(4) 0.015(5) 0.001(4) 0.007(4) 0.016(4)
C04 0.026(4) 0.022(4) 0.024(5) 0.011(4) 0.005(4) 0.013(4)
C05 0.037(5) 0.032(5) 0.044(6) 0.026(5) 0.007(4) 0.014(4)
C06 0.024(5) 0.026(5) 0.047(6) 0.019(5) 0.000(4) 0.000(4)
N2 0.020(3) 0.020(4) 0.023(4) 0.010(3) 0.009(3) 0.012(3)
O02 0.036(3) 0.027(3) 0.017(3) 0.007(3) 0.010(3) 0.011(3)
C07 0.015(4) 0.017(4) 0.022(5) 0.004(4) 0.001(3) 0.005(3)
C08 0.015(4) 0.012(4) 0.021(5) 0.003(3) 0.002(3) 0.003(3)
C09 0.018(4) 0.016(4) 0.019(5) 0.003(4) -0.001(3) 0.001(3)
N3 0.020(4) 0.018(4) 0.023(4) 0.008(3) 0.002(3) 0.007(3)
N4 0.026(4) 0.015(3) 0.021(4) 0.006(3) 0.010(3) 0.009(3)
C041 0.033(5) 0.013(4) 0.025(5) 0.009(4) 0.012(4) 0.012(3)
C042 0.022(4) 0.014(4) 0.020(5) 0.005(4) 0.000(3) 0.005(3)
C043 0.033(5) 0.016(4) 0.039(6) 0.011(4) 0.004(4) 0.009(4)
C044 0.050(6) 0.017(5) 0.032(6) 0.013(4) -0.001(5) 0.003(4)
C010 0.016(4) 0.021(4) 0.031(5) 0.013(4) 0.000(4) 0.006(3)

loop_
_atom_type_symbol
_atom_type_description
_atom_type_scat_dispersion_real
_atom_type_scat_dispersion_imag
_atom_type_scat_source
C C 0.0033 0.0016 'International Tables Vol C Tables 4.2.6.8 and 6.1.1.4'
H H 0.0000 0.0000 'International Tables Vol C Tables 4.2.6.8 and 6.1.1.4'
N N 0.0061 0.0033 'International Tables Vol C Tables 4.2.6.8 and 6.1.1.4'
O O 0.0106 0.0060 'International Tables Vol C Tables 4.2.6.8 and 6.1.1.4'
F F 0.0171 0.0103 'International Tables Vol C Tables 4.2.6.8 and 6.1.1.4'
Cu Cu 0.3201 1.2651 'International Tables Vol C Tables 4.2.6.8 and 6.1.1.4'

loop_
_geom_angle_atom_site_label_1
_geom_angle_atom_site_label_2
_geom_angle_atom_site_label_3
_geom_angle
_geom_angle_site_symmetry_1
_geom_angle_site_symmetry_3
_geom_angle_publ_flag
O1 Cu1 O1 180.0 . 2 ?
O1 Cu1 O2 92.2(2) . . ?
O1 Cu1 O2 87.8(2) 2 . ?
O1 Cu1 O2 87.8(2) . 2 ?
O1 Cu1 O2 92.2(2) 2 2 ?
O2 Cu1 O2 180.0(2) . 2 ?
O1 Cu1 O01 99.05(19) . . ?
O1 Cu1 O01 80.95(19) 2 . ?
O2 Cu1 O01 92.94(19) . . ?
O2 Cu1 O01 87.06(19) 2 . ?
O1 Cu1 O01 80.95(19) . 2 ?
O1 Cu1 O01 99.05(19) 2 2 ?
O2 Cu1 O01 87.07(19) . 2 ?
O2 Cu1 O01 92.93(19) 2 2 ?
O01 Cu1 O01 180.0 . 2 ?
C2 O1 Cu1 124.0(5) . . ?
F3A C1 F1 105(2) . . ?
F3A C1 F1A 113(3) . . ?
F1 C1 F1A 10(3) . . ?
F3A C1 F2A 95(2) . . ?
F1 C1 F2A 111(2) . . ?
F1A C1 F2A 103(3) . . ?
F3A C1 F2 112(2) . . ?
F1 C1 F2 108(2) . . ?
F1A C1 F2 99(3) . . ?
F2A C1 F2 17.6(12) . . ?
F3A C1 F3 9(4) . . ?
F1 C1 F3 107(2) . . ?
F1A C1 F3 115(2) . . ?
F2A C1 F3 103(2) . . ?
F2 C1 F3 119(2) . . ?
F3A C1 C2 116(2) . . ?
F1 C1 C2 110.2(16) . . ?
F1A C1 C2 110(2) . . ?
F2A C1 C2 118.0(14) . . ?
F2 C1 C2 104.8(13) . . ?
F3 C1 C2 107.7(17) . . ?
O1 C2 C3 128.3(7) . . ?
O1 C2 C1 113.4(7) . . ?
C3 C2 C1 118.3(7) . . ?
C4 C3 C2 120.9(7) . . ?
O2 C4 C3 129.2(7) . . ?
O2 C4 C5 113.5(6) . . ?
C3 C4 C5 117.2(7) . . ?
F5 C5 F6 107.2(7) . . ?
F5 C5 F4 109.1(7) . . ?
F6 C5 F4 107.1(7) . . ?
F5 C5 C4 110.2(7) . . ?
F6 C5 C4 110.5(7) . . ?
F4 C5 C4 112.6(6) . . ?
C4 O2 Cu1 123.2(5) . . ?
O3 Cu2 O3 179.998(1) . 2_566 ?
O3 Cu2 O4 92.5(2) . . ?
O3 Cu2 O4 87.5(2) 2_566 . ?
O3 Cu2 O4 87.5(2) . 2_566 ?
O3 Cu2 O4 92.5(2) 2_566 2_566 ?
O4 Cu2 O4 179.999(1) . 2_566 ?
O3 Cu2 N3 89.1(2) . 2_566 ?
O3 Cu2 N3 90.9(2) 2_566 2_566 ?
O4 Cu2 N3 85.4(2) . 2_566 ?
O4 Cu2 N3 94.6(2) 2_566 2_566 ?
O3 Cu2 N3 90.9(2) . . ?
O3 Cu2 N3 89.1(2) 2_566 . ?
O4 Cu2 N3 94.6(2) . . ?
O4 Cu2 N3 85.4(2) 2_566 . ?
N3 Cu2 N3 179.999(1) 2_566 . ?
C7 O3 Cu2 123.7(5) . . ?
F9 C6 F7 114(3) . . ?
F9 C6 F8 100(3) . . ?
F7 C6 F8 98.2(18) . . ?
F9 C6 F7A 108(3) . . ?
F7 C6 F7A 17.8(12) . . ?
F8 C6 F7A 116.0(18) . . ?
F9 C6 F9A 7(4) . . ?
F7 C6 F9A 113(2) . . ?
F8 C6 F9A 106(2) . . ?
F7A C6 F9A 105(2) . . ?
F9 C6 F8A 111(3) . . ?
F7 C6 F8A 92.1(19) . . ?
F8 C6 F8A 11(3) . . ?
F7A C6 F8A 109.8(19) . . ?
F9A C6 F8A 117(2) . . ?
F9 C6 C7 116(2) . . ?
F7 C6 C7 115.5(15) . . ?
F8 C6 C7 110.0(18) . . ?
F7A C6 C7 107.2(15) . . ?
F9A C6 C7 111.9(13) . . ?
F8A C6 C7 105.1(19) . . ?
F9 C6 O02 91(2) . 1_455 ?
F7 C6 O02 23.5(15) . 1_455 ?
F8 C6 O02 97.0(17) . 1_455 ?
F7A C6 O02 28.9(13) . 1_455 ?
F9A C6 O02 91.8(14) . 1_455 ?
F8A C6 O02 95.0(18) . 1_455 ?
C7 C6 O02 136.0(5) . 1_455 ?
C6 F7 O02 147(2) . 1_455 ?
C6 F7A O02 138.3(18) . 1_455 ?
O3 C7 C8 128.2(8) . . ?
O3 C7 C6 111.8(7) . . ?
C8 C7 C6 119.9(7) . . ?
C7 C8 C9 121.2(7) . . ?
O4 C9 C8 129.6(7) . . ?
O4 C9 C10 111.6(7) . . ?
C8 C9 C10 118.8(7) . . ?
F10 C10 F12 108.5(8) . . ?
F10 C10 F11 106.7(7) . . ?
F12 C10 F11 107.1(7) . . ?
F10 C10 C9 112.1(7) . . ?
F12 C10 C9 113.1(7) . . ?
F11 C10 C9 109.0(7) . . ?
C10 F11 O02 153.2(5) . 2_566 ?
C9 O4 Cu2 121.9(5) . . ?
N1 O01 Cu1 128.4(4) . . ?
O01 N1 C07 125.5(6) . . ?
O01 N1 C01 121.0(6) . . ?
C07 N1 C01 112.4(6) . . ?
O01 N1 O02 154.5(4) . . ?
C07 N1 O02 29.2(4) . . ?
C01 N1 O02 83.4(4) . . ?
N1 C01 C04 100.6(6) . . ?
N1 C01 C03 110.7(6) . . ?
C04 C01 C03 113.8(6) . . ?
N1 C01 C02 106.1(5) . . ?
C04 C01 C02 115.3(7) . . ?
C03 C01 C02 109.7(6) . . ?
N1 C01 O02 71.7(4) . . ?
C04 C01 O02 35.6(4) . . ?
C03 C01 O02 144.0(5) . . ?
C02 C01 O02 103.4(4) . . ?
C01 C02 O02 55.7(4) . . ?
C01 C04 C05 116.0(6) . . ?
C01 C04 C06 116.1(7) . . ?
C05 C04 C06 110.6(7) . . ?
C01 C04 N2 100.8(6) . . ?
C05 C04 N2 107.5(6) . . ?
C06 C04 N2 104.2(6) . . ?
C01 C04 O02 123.6(5) . . ?
C05 C04 O02 88.8(5) . . ?
C06 C04 O02 97.7(5) . . ?
N2 C04 O02 24.0(3) . . ?
C01 C04 O02 177.9(5) . 2_556 ?
C05 C04 O02 62.3(4) . 2_556 ?
C06 C04 O02 64.1(4) . 2_556 ?
N2 C04 O02 81.1(4) . 2_556 ?
O02 C04 O02 58.1(2) . 2_556 ?
C04 C05 O02 59.4(4) . . ?
C04 C05 O02 94.1(5) . 2_556 ?
O02 C05 O02 62.2(2) . 2_556 ?
C04 C06 O02 52.8(4) . . ?
C04 C06 O02 91.9(5) . 2_556 ?
O02 C06 O02 59.8(2) . 2_556 ?
O02 N2 C07 126.8(6) . . ?
O02 N2 C04 125.3(6) . . ?
C07 N2 C04 107.4(6) . . ?
O02 N2 O02 52.2(4) . 2_556 ?
C07 N2 O02 156.5(4) . 2_556 ?
C04 N2 O02 75.5(4) . 2_556 ?
N2 O02 C07 28.1(4) . . ?
N2 O02 C04 30.7(4) . . ?
C07 O02 C04 58.6(3) . . ?
N2 O02 C09 84.9(4) . . ?
C07 O02 C09 57.0(3) . . ?
C04 O02 C09 114.4(3) . . ?
N2 O02 C08 58.3(4) . . ?
C07 O02 C08 30.2(2) . . ?
C04 O02 C08 88.6(3) . . ?
C09 O02 C08 27.0(2) . . ?
N2 O02 C05 58.6(4) . . ?
C07 O02 C05 86.1(3) . . ?
C04 O02 C05 31.7(2) . . ?
C09 O02 C05 143.0(3) . . ?
C08 O02 C05 116.0(3) . . ?
N2 O02 F7 78.6(6) . 1_655 ?
C07 O02 F7 70.5(7) . 1_655 ?
C04 O02 F7 94.4(4) . 1_655 ?
C09 O02 F7 75.7(5) . 1_655 ?
C08 O02 F7 68.5(6) . 1_655 ?
C05 O02 F7 89.9(4) . 1_655 ?
N2 O02 F7A 84.3(7) . 1_655 ?
C07 O02 F7A 72.9(7) . 1_655 ?
C04 O02 F7A 101.9(5) . 1_655 ?
C09 O02 F7A 70.3(6) . 1_655 ?
C08 O02 F7A 66.5(7) . 1_655 ?
C05 O02 F7A 97.7(4) . 1_655 ?
F7 O02 F7A 8.0(5) 1_655 1_655 ?
N2 O02 C06 47.8(4) . . ?
C07 O02 C06 68.8(3) . . ?
C04 O02 C06 29.5(2) . . ?
C09 O02 C06 111.2(3) . . ?
C08 O02 C06 92.8(3) . . ?
C05 O02 C06 49.6(2) . . ?
F7 O02 C06 123.0(5) 1_655 . ?
F7A O02 C06 130.1(5) 1_655 . ?
N2 O02 O02 110.2(5) . 2_556 ?
C07 O02 O02 133.6(3) . 2_556 ?
C04 O02 O02 81.3(3) . 2_556 ?
C09 O02 O02 141.7(3) . 2_556 ?
C08 O02 O02 149.6(3) . 2_556 ?
C05 O02 O02 66.0(2) . 2_556 ?
F7 O02 O02 140.5(6) 1_655 2_556 ?
F7A O02 O02 143.6(7) 1_655 2_556 ?
C06 O02 O02 64.8(2) . 2_556 ?
N2 O02 C05 141.5(5) . 2_556 ?
C07 O02 C05 136.5(3) . 2_556 ?
C04 O02 C05 125.8(3) . 2_556 ?
C09 O02 C05 94.1(2) . 2_556 ?
C08 O02 C05 117.2(2) . 2_556 ?
C05 O02 C05 117.8(2) . 2_556 ?
F7 O02 C05 138.4(5) 1_655 2_556 ?
F7A O02 C05 131.5(5) 1_655 2_556 ?
C06 O02 C05 98.4(3) . 2_556 ?
O02 O02 C05 51.8(2) 2_556 2_556 ?
N2 O02 N1 12.4(3) . . ?
C07 O02 N1 15.8(2) . . ?
C04 O02 N1 43.1(2) . . ?
C09 O02 N1 72.8(2) . . ?
C08 O02 N1 46.02(19) . . ?
C05 O02 N1 70.5(2) . . ?
F7 O02 N1 73.6(6) 1_655 . ?
F7A O02 N1 78.0(6) 1_655 . ?
C06 O02 N1 57.3(2) . . ?
O02 O02 N1 121.4(3) 2_556 . ?
C05 O02 N1 142.4(3) 2_556 . ?
N2 O02 C06 160.2(5) . 2_556 ?
C07 O02 C06 170.6(3) . 2_556 ?
C04 O02 C06 130.3(3) . 2_556 ?
C09 O02 C06 114.8(3) . 2_556 ?
C08 O02 C06 141.2(3) . 2_556 ?
C05 O02 C06 101.6(3) . 2_556 ?
F7 O02 C06 104.0(6) 1_655 2_556 ?
F7A O02 C06 100.5(7) 1_655 2_556 ?
C06 O02 C06 120.2(2) . 2_556 ?
O02 O02 C06 55.4(2) 2_556 2_556 ?
C05 O02 C06 43.7(2) 2_556 2_556 ?
N1 O02 C06 171.5(2) . 2_556 ?
N2 O02 C01 13.3(3) . . ?
C07 O02 C01 40.6(2) . . ?
C04 O02 C01 20.8(2) . . ?
C09 O02 C01 97.6(2) . . ?
C08 O02 C01 70.7(2) . . ?
C05 O02 C01 45.6(2) . . ?
F7 O02 C01 78.1(5) 1_655 . ?
F7A O02 C01 84.9(5) 1_655 . ?
C06 O02 C01 45.2(2) . . ?
O02 O02 C01 102.1(2) 2_556 . ?
C05 O02 C01 143.5(3) 2_556 . ?
N1 O02 C01 24.85(15) . . ?
C06 O02 C01 147.2(2) 2_556 . ?
N2 O02 F11 134.1(4) . 2_566 ?
C07 O02 F11 111.9(3) . 2_566 ?
C04 O02 F11 153.7(3) . 2_566 ?
C09 O02 F11 67.3(2) . 2_566 ?
C08 O02 F11 86.8(2) . 2_566 ?
C05 O02 F11 133.4(3) . 2_566 ?
F7 O02 F11 59.9(4) 1_655 2_566 ?
F7A O02 F11 52.7(5) 1_655 2_566 ?
C06 O02 F11 176.7(2) . 2_566 ?
O02 O02 F11 114.2(3) 2_556 2_566 ?
C05 O02 F11 78.8(2) 2_556 2_566 ?
N1 O02 F11 124.1(2) . 2_566 ?
C06 O02 F11 58.93(18) 2_556 2_566 ?
C01 O02 F11 137.4(2) . 2_566 ?
N2 O02 C04 149.6(4) . 2_556 ?
C07 O02 C04 159.3(3) . 2_556 ?
C04 O02 C04 121.9(2) . 2_556 ?
C09 O02 C04 113.7(2) . 2_556 ?
C08 O02 C04 139.3(2) . 2_556 ?
C05 O02 C04 102.1(2) . 2_556 ?
F7 O02 C04 127.8(6) 1_655 2_556 ?
F7A O02 C04 123.7(7) 1_655 2_556 ?
C06 O02 C04 101.9(2) . 2_556 ?
O02 O02 C04 40.55(18) 2_556 2_556 ?
C05 O02 C04 23.63(17) 2_556 2_556 ?
N1 O02 C04 158.2(2) . 2_556 ?
C06 O02 C04 24.01(17) 2_556 2_556 ?
C01 O02 C04 142.6(2) . 2_556 ?
F11 O02 C04 76.29(18) 2_566 2_556 ?
N1 C07 N2 110.0(6) . . ?
N1 C07 C08 128.9(7) . . ?
N2 C07 C08 121.1(7) . . ?
N1 C07 O02 135.0(6) . . ?
N2 C07 O02 25.1(3) . . ?
C08 C07 O02 96.1(5) . . ?
C09 C08 C010 106.6(7) . . ?
C09 C08 C07 128.8(7) . . ?
C010 C08 C07 124.4(7) . . ?
C09 C08 O02 75.8(5) . . ?
C010 C08 O02 175.5(5) . . ?
C07 C08 O02 53.7(4) . . ?
N3 C09 C08 111.2(7) . . ?
N3 C09 O02 170.7(6) . . ?
C08 C09 O02 77.2(5) . . ?
C09 N3 N4 105.5(6) . . ?
C09 N3 Cu2 119.0(5) . . ?
N4 N3 Cu2 134.2(5) . . ?
N3 N4 C010 112.6(6) . . ?
N3 N4 C041 118.4(6) . . ?
C010 N4 C041 128.9(7) . . ?
N4 C041 C042 113.6(6) . . ?
C041 C042 C043 110.8(6) . . ?
C044 C043 C042 113.2(7) . . ?
N4 C010 C08 104.1(7) . . ?

loop_
_geom_bond_atom_site_label_1
_geom_bond_atom_site_label_2
_geom_bond_distance
_geom_bond_site_symmetry_2
_geom_bond_publ_flag
Cu1 O1 1.977(5) . ?
Cu1 O1 1.977(5) 2 ?
Cu1 O2 1.987(5) . ?
Cu1 O2 1.987(5) 2 ?
Cu1 O01 2.307(5) . ?
Cu1 O01 2.307(5) 2 ?
O1 C2 1.250(9) . ?
C1 F3A 1.22(4) . ?
C1 F1 1.33(5) . ?
C1 F1A 1.34(5) . ?
C1 F2A 1.37(4) . ?
C1 F2 1.39(4) . ?
C1 F3 1.39(4) . ?
C1 C2 1.552(12) . ?
C2 C3 1.423(10) . ?
C3 C4 1.396(10) . ?
C4 O2 1.262(8) . ?
C4 C5 1.559(10) . ?
C5 F5 1.311(10) . ?
C5 F6 1.333(10) . ?
C5 F4 1.335(8) . ?
Cu2 O3 1.986(5) . ?
Cu2 O3 1.986(5) 2_566 ?
Cu2 O4 1.990(5) . ?
Cu2 O4 1.990(5) 2_566 ?
Cu2 N3 2.403(6) 2_566 ?
Cu2 N3 2.403(6) . ?
O3 C7 1.268(8) . ?
C6 F9 1.05(3) . ?
C6 F7 1.33(3) . ?
C6 F8 1.34(3) . ?
C6 F7A 1.40(3) . ?
C6 F9A 1.44(2) . ?
C6 F8A 1.55(4) . ?
C6 C7 1.544(11) . ?
C6 O02 4.217(10) 1_455 ?
F7 O02 3.05(3) 1_455 ?
F7A O02 3.07(3) 1_455 ?
C7 C8 1.403(11) . ?
C8 C9 1.407(11) . ?
C9 O4 1.279(8) . ?
C9 C10 1.553(11) . ?
C10 F10 1.306(9) . ?
C10 F12 1.318(9) . ?
C10 F11 1.356(9) . ?
F11 O02 3.626(8) 2_566 ?
O01 N1 1.324(7) . ?
N1 C07 1.318(9) . ?
N1 C01 1.514(9) . ?
N1 O02 3.422(8) . ?
C01 C04 1.524(11) . ?
C01 C03 1.541(9) . ?
C01 C02 1.546(9) . ?
C01 O02 3.580(10) . ?
C02 O02 4.216(7) . ?
C04 C05 1.530(11) . ?
C04 C06 1.550(10) . ?
C04 N2 1.565(9) . ?
C04 O02 2.504(9) . ?
C04 O02 3.807(10) 2_556 ?
C05 O02 2.907(10) . ?
C05 O02 3.379(10) 2_556 ?
C06 O02 3.115(10) . ?
C06 O02 3.426(11) 2_556 ?
N2 O02 1.250(7) . ?
N2 C07 1.390(9) . ?
N2 O02 3.885(8) 2_556 ?
O02 C07 2.361(10) . ?
O02 C09 2.896(9) . ?
O02 C08 2.913(9) . ?
O02 F7 3.05(3) 1_655 ?
O02 F7A 3.07(3) 1_655 ?
O02 O02 3.271(11) 2_556 ?
O02 C05 3.379(10) 2_556 ?
O02 C06 3.426(11) 2_556 ?
O02 F11 3.626(8) 2_566 ?
O02 C04 3.807(10) 2_556 ?
C07 C08 1.475(10) . ?
C08 C09 1.356(10) . ?
C08 C010 1.431(10) . ?
C09 N3 1.343(9) . ?
N3 N4 1.355(8) . ?
N4 C010 1.353(9) . ?
N4 C041 1.473(9) . ?
C041 C042 1.532(10) . ?
C042 C043 1.536(10) . ?
C043 C044 1.522(11) . ?
